data_7050557
loop_
_publ_author_name
'Jos\'e Carranza'
'Conor Brennan'
'Jorunn Sletten'
'Brita Vangdal'
'Paul Rillema'
'Francesc Lloret'
'Miguel Julve'

_publ_section_title
;
 Syntheses, crystal structures and magnetic properties of new oxalato-,
 croconato- and squarato-containing copper(II) complexes
;
_journal_issue 12
_journal_name_full 'New J. Chem.'
_journal_page_first 1775
_journal_page_last 1783
_journal_paper_doi 10.1039/b301212n
_journal_volume 27
_journal_year 2003
_chemical_formula_sum 'C10 H13 Cu N3 O7'
_chemical_formula_weight 350.77
_chemical_name_systematic
;
?
;
_space_group_IT_number 2
_symmetry_cell_setting triclinic
_symmetry_space_group_name_Hall '-P 1'
_symmetry_space_group_name_H-M 'P -1'
_atom_sites_solution_hydrogens 'geom if bound to C or N, difmap if bound to O'
_atom_sites_solution_primary direct
_atom_sites_solution_secondary difmap
_audit_creation_method SHELXL-97
_cell_angle_alpha 80.231(2)
_cell_angle_beta 81.306(3)
_cell_angle_gamma 71.641(3)
_cell_formula_units_Z 2
_cell_length_a 7.0936(6)
_cell_length_b 9.8281(6)
_cell_length_c 10.1197(8)
_cell_measurement_reflns_used 3109
_cell_measurement_temperature 153(2)
_cell_volume 656.28(9)
_computing_cell_refinement 'SAINT, version 6.02a'
_computing_data_collection 'SMART, version 5.054'
_computing_data_reduction 'SAINT, version 6.02a'
_computing_molecular_graphics 'XP, version 5.1'
_computing_structure_refinement 'SHELXL-97 (Sheldrick, 1997)'
_computing_structure_solution 'SHELXS-97 (Sheldrick, 1990)'
_diffrn_ambient_temperature 153(2)
_diffrn_measured_fraction_theta_full 0.989
_diffrn_measured_fraction_theta_max 0.989
_diffrn_measurement_device_type '2K SMART CCD'
_diffrn_measurement_method 'omega scan'
_diffrn_radiation_monochromator graphite
_diffrn_radiation_source 'fine-focus sealed tube'
_diffrn_radiation_type MoK\a
_diffrn_radiation_wavelength 0.71073
_diffrn_reflns_av_R_equivalents 0.0182
_diffrn_reflns_av_sigmaI/netI 0.0402
_diffrn_reflns_limit_h_max 9
_diffrn_reflns_limit_h_min -9
_diffrn_reflns_limit_k_max 13
_diffrn_reflns_limit_k_min -11
_diffrn_reflns_limit_l_max 13
_diffrn_reflns_limit_l_min -13
_diffrn_reflns_number 5501
_diffrn_reflns_theta_full 29.16
_diffrn_reflns_theta_max 29.16
_diffrn_reflns_theta_min 2.20
_diffrn_standards_decay_% 3
_diffrn_standards_number '50 first frames remeasured at end of experiment'
_exptl_absorpt_coefficient_mu 1.703
_exptl_absorpt_correction_T_max 'see line above'
_exptl_absorpt_correction_T_min 'Tmin/Tmax ratio 0.882166'
_exptl_absorpt_correction_type 'empirical, sadabs'
_exptl_crystal_colour 'light blue'
_exptl_crystal_density_diffrn 1.775
_exptl_crystal_density_method 'not measured'
_exptl_crystal_description plate
_exptl_crystal_F_000 358
_exptl_crystal_size_max 0.40
_exptl_crystal_size_mid 0.15
_exptl_crystal_size_min 0.08
_refine_diff_density_max 0.420
_refine_diff_density_min -0.464
_refine_diff_density_rms 0.074
_refine_ls_extinction_method none
_refine_ls_goodness_of_fit_ref 1.052
_refine_ls_hydrogen_treatment 'riding model'
_refine_ls_matrix_type full
_refine_ls_number_parameters 190
_refine_ls_number_reflns 3501
_refine_ls_number_restraints 0
_refine_ls_restrained_S_all 1.052
_refine_ls_R_factor_all 0.0431
_refine_ls_R_factor_gt 0.0305
_refine_ls_shift/su_max 0.001
_refine_ls_shift/su_mean 0.000
_refine_ls_structure_factor_coef Fsqd
_refine_ls_weighting_details 'calc w=1/[\s^2^(Fo^2^)+(0.0304P)^2^+0.2430P] where P=(Fo^2^+2Fc^2^)/3'
_refine_ls_weighting_scheme calc
_refine_ls_wR_factor_gt 0.0688
_refine_ls_wR_factor_ref 0.0716
_reflns_number_gt 2939
_reflns_number_total 3501
_reflns_threshold_expression >2sigma(I)
_cod_data_source_file b301212n.txt
_cod_data_source_block 1JC
_cod_database_code 7050557

loop_
_symmetry_equiv_pos_as_xyz
'x, y, z'
'-x, -y, -z'

loop_
_atom_site_label
_atom_site_type_symbol
_atom_site_fract_x
_atom_site_fract_y
_atom_site_fract_z
_atom_site_U_iso_or_equiv
_atom_site_adp_type
_atom_site_occupancy
_atom_site_symmetry_multiplicity
_atom_site_calc_flag
_atom_site_refinement_flags
_atom_site_disorder_assembly
_atom_site_disorder_group
Cu1 Cu 0.33761(3) 0.38057(3) 0.34548(2) 0.01614(7) Uani 1 1 d . . .
O1 O 0.2677(2) 0.49257(14) 0.49823(12) 0.0177(3) Uani 1 1 d . . .
O2 O 0.3284(2) 0.46852(15) 0.71223(13) 0.0242(3) Uani 1 1 d . . .
O3 O 0.5699(2) 0.19092(16) 0.68463(14) 0.0258(3) Uani 1 1 d . . .
O4 O 0.5094(2) 0.23203(14) 0.46764(13) 0.0203(3) Uani 1 1 d . . .
O5 O 0.0785(2) 0.28351(15) 0.40973(14) 0.0222(3) Uani 1 1 d . . .
H51 H -0.0399 0.3432 0.4200 0.033 Uiso 1 1 d R . .
H52 H 0.0773 0.2176 0.3620 0.033 Uiso 1 1 d R . .
O6 O 0.8935(2) -0.05836(16) 0.72141(15) 0.0276(3) Uani 1 1 d . . .
H61 H 0.9812 -0.0237 0.6804 0.041 Uiso 1 1 d R . .
H62 H 0.7914 0.0144 0.6985 0.041 Uiso 1 1 d R . .
O7 O 0.7779(2) -0.02705(16) 0.39465(14) 0.0271(3) Uani 1 1 d . . .
H71 H 0.8055 -0.0963 0.4569 0.041 Uiso 1 1 d R . .
H72 H 0.6940 0.0497 0.4154 0.041 Uiso 1 1 d R . .
N1 N 0.1989(2) 0.54724(17) 0.21350(15) 0.0163(3) Uani 1 1 d . . .
N2 N 0.4280(2) 0.28506(17) 0.18029(15) 0.0172(3) Uani 1 1 d . . .
N3 N 0.4311(2) 0.30605(17) -0.04051(15) 0.0170(3) Uani 1 1 d . . .
H31 H 0.4082 0.3439 -0.1239 0.025 Uiso 1 1 calc R . .
C1 C 0.0776(3) 0.6766(2) 0.24211(19) 0.0215(4) Uani 1 1 d . . .
H1 H 0.0558 0.6967 0.3327 0.032 Uiso 1 1 calc R . .
C2 C -0.0168(3) 0.7816(2) 0.1444(2) 0.0241(4) Uani 1 1 d . . .
H2 H -0.1035 0.8717 0.1676 0.036 Uiso 1 1 calc R . .
C3 C 0.0172(3) 0.7532(2) 0.0117(2) 0.0229(4) Uani 1 1 d . . .
H3 H -0.0456 0.8242 -0.0571 0.034 Uiso 1 1 calc R . .
C4 C 0.1436(3) 0.6201(2) -0.01993(18) 0.0193(4) Uani 1 1 d . . .
H4 H 0.1688 0.5987 -0.1102 0.029 Uiso 1 1 calc R . .
C5 C 0.2318(3) 0.5197(2) 0.08329(17) 0.0155(4) Uani 1 1 d . . .
C6 C 0.3632(3) 0.3737(2) 0.07014(17) 0.0153(3) Uani 1 1 d . . .
C7 C 0.5390(3) 0.1556(2) 0.13818(19) 0.0209(4) Uani 1 1 d . . .
H7 H 0.6035 0.0713 0.1947 0.031 Uiso 1 1 calc R . .
C8 C 0.5420(3) 0.1677(2) 0.00049(18) 0.0202(4) Uani 1 1 d . . .
H8 H 0.6081 0.0943 -0.0552 0.030 Uiso 1 1 calc R . .
C9 C 0.3516(3) 0.4213(2) 0.60350(18) 0.0166(4) Uani 1 1 d . . .
C10 C 0.4900(3) 0.2669(2) 0.58683(18) 0.0178(4) Uani 1 1 d . . .

loop_
_atom_site_aniso_label
_atom_site_aniso_U_11
_atom_site_aniso_U_22
_atom_site_aniso_U_33
_atom_site_aniso_U_23
_atom_site_aniso_U_13
_atom_site_aniso_U_12
Cu1 0.02086(13) 0.01652(12) 0.00879(10) -0.00296(8) -0.00211(8) -0.00143(9)
O1 0.0216(7) 0.0176(7) 0.0111(6) -0.0035(5) -0.0026(5) -0.0007(5)
O2 0.0342(8) 0.0227(7) 0.0118(6) -0.0060(5) -0.0044(6) 0.0000(6)
O3 0.0303(8) 0.0248(8) 0.0163(7) -0.0036(6) -0.0076(6) 0.0034(6)
O4 0.0239(7) 0.0194(7) 0.0135(6) -0.0050(5) -0.0036(5) 0.0017(6)
O5 0.0209(7) 0.0199(7) 0.0240(7) -0.0057(6) -0.0004(5) -0.0027(6)
O6 0.0301(8) 0.0229(8) 0.0275(8) -0.0026(6) -0.0052(6) -0.0040(6)
O7 0.0325(8) 0.0228(8) 0.0196(7) -0.0017(6) -0.0024(6) 0.0000(6)
N1 0.0182(8) 0.0182(8) 0.0117(7) -0.0031(6) -0.0010(6) -0.0041(6)
N2 0.0196(8) 0.0180(8) 0.0126(7) -0.0046(6) -0.0012(6) -0.0027(6)
N3 0.0203(8) 0.0196(8) 0.0107(7) -0.0038(6) -0.0017(6) -0.0044(6)
C1 0.0246(10) 0.0214(10) 0.0177(9) -0.0066(7) -0.0010(7) -0.0040(8)
C2 0.0265(11) 0.0203(10) 0.0214(10) -0.0051(8) -0.0020(8) -0.0004(8)
C3 0.0256(10) 0.0224(10) 0.0191(9) -0.0021(8) -0.0044(8) -0.0041(8)
C4 0.0227(10) 0.0241(10) 0.0122(8) -0.0021(7) -0.0029(7) -0.0080(8)
C5 0.0164(9) 0.0195(9) 0.0122(8) -0.0040(7) -0.0012(6) -0.0065(7)
C6 0.0172(9) 0.0192(9) 0.0103(8) -0.0031(7) -0.0010(6) -0.0063(7)
C7 0.0240(10) 0.0176(9) 0.0169(9) -0.0038(7) -0.0011(7) 0.0000(8)
C8 0.0242(10) 0.0196(10) 0.0157(9) -0.0053(7) 0.0000(7) -0.0044(8)
C9 0.0178(9) 0.0174(9) 0.0136(8) -0.0033(7) -0.0003(7) -0.0038(7)
C10 0.0192(9) 0.0201(10) 0.0126(8) -0.0032(7) -0.0012(7) -0.0036(8)

loop_
_atom_type_symbol
_atom_type_description
_atom_type_scat_dispersion_real
_atom_type_scat_dispersion_imag
_atom_type_scat_source
C C 0.0033 0.0016 'International Tables Vol C Tables 4.2.6.8 and 6.1.1.4'
H H 0.0000 0.0000 'International Tables Vol C Tables 4.2.6.8 and 6.1.1.4'
N N 0.0061 0.0033 'International Tables Vol C Tables 4.2.6.8 and 6.1.1.4'
O O 0.0106 0.0060 'International Tables Vol C Tables 4.2.6.8 and 6.1.1.4'
Cu Cu 0.3201 1.2651 'International Tables Vol C Tables 4.2.6.8 and 6.1.1.4'

loop_
_geom_angle_atom_site_label_1
_geom_angle_atom_site_label_2
_geom_angle_atom_site_label_3
_geom_angle
_geom_angle_site_symmetry_1
_geom_angle_site_symmetry_3
_geom_angle_publ_flag
O1 Cu1 O4 84.19(5) . . ?
O1 Cu1 N2 172.56(6) . . ?
O4 Cu1 N2 97.98(6) . . ?
O1 Cu1 N1 94.64(6) . . ?
O4 Cu1 N1 170.57(6) . . ?
N2 Cu1 N1 82.04(6) . . ?
O1 Cu1 O5 92.92(5) . . ?
O4 Cu1 O5 91.90(5) . . ?
N2 Cu1 O5 94.12(6) . . ?
N1 Cu1 O5 97.51(6) . . ?
O1 Cu1 O2 80.35(5) . 2_666 ?
O4 Cu1 O2 87.46(5) . 2_666 ?
N2 Cu1 O2 92.61(5) . 2_666 ?
N1 Cu1 O2 83.12(5) . 2_666 ?
O5 Cu1 O2 173.27(4) . 2_666 ?
C9 O1 Cu1 112.62(12) . . ?
C10 O4 Cu1 112.99(12) . . ?
Cu1 O5 H51 117.1 . . ?
Cu1 O5 H52 114.8 . . ?
H51 O5 H52 109.4 . . ?
H61 O6 H62 97.1 . . ?
H71 O7 H72 116.8 . . ?
C1 N1 C5 118.66(16) . . ?
C1 N1 Cu1 126.93(12) . . ?
C5 N1 Cu1 114.39(13) . . ?
C6 N2 C7 106.55(15) . . ?
C6 N2 Cu1 112.23(12) . . ?
C7 N2 Cu1 141.22(13) . . ?
C6 N3 C8 107.55(15) . . ?
C6 N3 H31 126.2 . . ?
C8 N3 H31 126.2 . . ?
N1 C1 C2 122.28(17) . . ?
N1 C1 H1 118.9 . . ?
C2 C1 H1 118.9 . . ?
C1 C2 C3 118.93(19) . . ?
C1 C2 H2 120.5 . . ?
C3 C2 H2 120.5 . . ?
C2 C3 C4 119.56(19) . . ?
C2 C3 H3 120.2 . . ?
C4 C3 H3 120.2 . . ?
C5 C4 C3 118.38(17) . . ?
C5 C4 H4 120.8 . . ?
C3 C4 H4 120.8 . . ?
N1 C5 C4 122.19(17) . . ?
N1 C5 C6 111.66(15) . . ?
C4 C5 C6 126.12(16) . . ?
N2 C6 N3 110.56(16) . . ?
N2 C6 C5 119.59(15) . . ?
N3 C6 C5 129.82(16) . . ?
N2 C7 C8 108.77(17) . . ?
N2 C7 H7 125.6 . . ?
C8 C7 H7 125.6 . . ?
N3 C8 C7 106.57(17) . . ?
N3 C8 H8 126.7 . . ?
C7 C8 H8 126.7 . . ?
O2 C9 O1 124.44(18) . . ?
O2 C9 C10 120.12(16) . . ?
O1 C9 C10 115.44(15) . . ?
O3 C10 O4 126.53(18) . . ?
O3 C10 C9 118.95(16) . . ?
O4 C10 C9 114.52(15) . . ?

loop_
_geom_bond_atom_site_label_1
_geom_bond_atom_site_label_2
_geom_bond_distance
_geom_bond_site_symmetry_2
_geom_bond_publ_flag
Cu1 O1 1.9618(13) . ?
Cu1 O4 1.9666(13) . ?
Cu1 N2 1.9789(15) . ?
Cu1 N1 2.0186(16) . ?
Cu1 O5 2.2896(14) . ?
Cu1 O2 3.1072(15) 2_666 ?
O1 C9 1.287(2) . ?
O2 C9 1.234(2) . ?
O3 C10 1.229(2) . ?
O4 C10 1.285(2) . ?
O5 H51 0.8633 . ?
O5 H52 0.8739 . ?
O6 H61 0.8265 . ?
O6 H62 0.8703 . ?
O7 H71 0.8405 . ?
O7 H72 0.8373 . ?
N1 C1 1.342(2) . ?
N1 C5 1.361(2) . ?
N2 C6 1.337(2) . ?
N2 C7 1.368(2) . ?
N3 C6 1.348(2) . ?
N3 C8 1.369(2) . ?
N3 H31 0.8800 . ?
C1 C2 1.382(3) . ?
C1 H1 0.9500 . ?
C2 C3 1.388(3) . ?
C2 H2 0.9500 . ?
C3 C4 1.390(3) . ?
C3 H3 0.9500 . ?
C4 C5 1.384(3) . ?
C4 H4 0.9500 . ?
C5 C6 1.459(3) . ?
C7 C8 1.376(3) . ?
C7 H7 0.9500 . ?
C8 H8 0.9500 . ?
C9 C10 1.547(3) . ?
